data_4505239
loop_
_publ_author_name
'Bhosekar, Gaurav'
'Murali, Chebrolu'
'Gonnade, Rajesh G.'
'Shashidhar, Mysore S.'
'Bhadbhade, Mohan M.'

_publ_section_title
;
 Identical Molecular Strings Woven Differently by Intermolecular
 Interactions in Dimorphs ofmyo-Inositol 1,3,5-Orthobenzoate
;
_journal_issue 5
_journal_name_full 'Crystal Growth &amp; Design'
_journal_page_first 1977
_journal_paper_doi 10.1021/cg050272j
_journal_volume 5
_journal_year 2005
_chemical_formula_moiety 'C13 H14 O6'
_chemical_formula_sum 'C13 H14 O6'
_chemical_formula_weight 266.24
_chemical_name_systematic 'myo-inositol 1,3,5-orthobenzoate'
_space_group_IT_number 14
_symmetry_cell_setting monoclinic
_symmetry_space_group_name_Hall '-P 2yn'
_symmetry_space_group_name_H-M 'P 1 21/n 1'
_atom_sites_solution_hydrogens geom
_atom_sites_solution_primary direct
_atom_sites_solution_secondary difmap
_audit_creation_method SHELXL-97
_cell_angle_alpha 90.00
_cell_angle_beta 115.897(2)
_cell_angle_gamma 90.00
_cell_formula_units_Z 4
_cell_length_a 6.2323(9)
_cell_length_b 33.014(5)
_cell_length_c 6.4077(9)
_cell_measurement_reflns_used 4153
_cell_measurement_temperature 293(2)
_cell_measurement_theta_max 27.573
_cell_measurement_theta_min 2.467
_cell_volume 1186.0(3)
_computing_cell_refinement 'BRUKER SMART'
_computing_data_collection 'BRUKER SMART'
_computing_data_reduction 'BRUKER SAINT'
_computing_molecular_graphics SHELXTL
_computing_publication_material SHELXTL
_computing_structure_refinement 'SHELXL-97 (Sheldrick, 1997)'
_computing_structure_solution 'SHELXS-97 (Sheldrick, 1990)'
_diffrn_ambient_temperature 293(2)
_diffrn_measured_fraction_theta_full 0.999
_diffrn_measured_fraction_theta_max 0.999
_diffrn_measurement_device 'Bruker Smart APEX'
_diffrn_measurement_device_type 'CCD Area Detector'
_diffrn_measurement_method 'phi and Omega Scan'
_diffrn_radiation_monochromator graphite
_diffrn_radiation_source 'fine-focus sealed tube'
_diffrn_radiation_type MoK\a
_diffrn_radiation_wavelength 0.71073
_diffrn_reflns_av_R_equivalents 0.0219
_diffrn_reflns_av_sigmaI/netI 0.0178
_diffrn_reflns_limit_h_max 7
_diffrn_reflns_limit_h_min -7
_diffrn_reflns_limit_k_max 39
_diffrn_reflns_limit_k_min -38
_diffrn_reflns_limit_l_max 7
_diffrn_reflns_limit_l_min -6
_diffrn_reflns_number 8778
_diffrn_reflns_theta_full 25.50
_diffrn_reflns_theta_max 25.50
_diffrn_reflns_theta_min 2.47
_exptl_absorpt_coefficient_mu 0.119
_exptl_absorpt_correction_T_max 0.9752
_exptl_absorpt_correction_T_min 0.9421
_exptl_absorpt_correction_type multi-scan
_exptl_absorpt_process_details 'bruker sadabs'
_exptl_crystal_colour colourless
_exptl_crystal_density_diffrn 1.491
_exptl_crystal_density_method 'not measured'
_exptl_crystal_description needle
_exptl_crystal_F_000 560
_exptl_crystal_size_max 0.51
_exptl_crystal_size_mid 0.28
_exptl_crystal_size_min 0.21
_refine_diff_density_max 0.261
_refine_diff_density_min -0.186
_refine_diff_density_rms 0.038
_refine_ls_extinction_method none
_refine_ls_goodness_of_fit_ref 1.147
_refine_ls_hydrogen_treatment mixed
_refine_ls_matrix_type full
_refine_ls_number_parameters 228
_refine_ls_number_reflns 2203
_refine_ls_number_restraints 0
_refine_ls_restrained_S_all 1.147
_refine_ls_R_factor_all 0.0465
_refine_ls_R_factor_gt 0.0435
_refine_ls_shift/su_max 0.000
_refine_ls_shift/su_mean 0.000
_refine_ls_structure_factor_coef Fsqd
_refine_ls_weighting_details 'calc w=1/[\s^2^(Fo^2^)+(0.0419P)^2^+0.4281P] where P=(Fo^2^+2Fc^2^)/3'
_refine_ls_weighting_scheme calc
_refine_ls_wR_factor_gt 0.1029
_refine_ls_wR_factor_ref 0.1048
_reflns_number_gt 2078
_reflns_number_total 2203
_reflns_threshold_expression >2sigma(I)
_cod_data_source_file cg050272jsi20050616_031459.cif
_cod_data_source_block FormI
_cod_depositor_comments
;
The following automatic conversions were performed:

'_symmetry_cell_setting' value 'Monoclinic' changed to 'monoclinic'
according to /home/saulius/struct/CIF-dictionaries/cif_core.dic
dictionary named 'cif_core.dic' version 2.4.1 from 2010-06-29.

Automatic conversion script
Id: cif_fix_values 1715 2011-07-08 13:25:40Z adriana 
;
_cod_original_sg_symbol_H-M P2(1)/n
_cod_database_code 4505239

loop_
_symmetry_equiv_pos_as_xyz
'x, y, z'
'-x+1/2, y+1/2, -z+1/2'
'-x, -y, -z'
'x-1/2, -y-1/2, z-1/2'

loop_
_atom_site_label
_atom_site_type_symbol
_atom_site_fract_x
_atom_site_fract_y
_atom_site_fract_z
_atom_site_U_iso_or_equiv
_atom_site_adp_type
_atom_site_occupancy
_atom_site_symmetry_multiplicity
_atom_site_calc_flag
O1 O 0.31596(19) 0.11178(3) 0.46109(19) 0.0361(3) Uani 1 1 d
O2 O 0.1533(2) 0.03015(4) 0.34205(19) 0.0370(3) Uani 1 1 d
O3 O -0.00786(18) 0.09499(3) 0.53128(19) 0.0330(3) Uani 1 1 d
O4 O 0.3692(2) 0.03917(4) 1.0577(2) 0.0478(4) Uani 1 1 d
O5 O 0.2832(2) 0.13865(4) 0.7795(2) 0.0418(3) Uani 1 1 d
O6 O 0.7465(2) 0.05912(4) 0.9796(2) 0.0466(3) Uani 1 1 d
C1 C 0.4535(3) 0.07771(5) 0.5926(3) 0.0335(4) Uani 1 1 d
C2 C 0.2811(3) 0.04379(5) 0.5755(3) 0.0302(4) Uani 1 1 d
C3 C 0.1119(3) 0.06009(5) 0.6684(3) 0.0321(4) Uani 1 1 d
C4 C 0.2457(3) 0.07323(5) 0.9200(3) 0.0382(4) Uani 1 1 d
C5 C 0.4206(3) 0.10620(6) 0.9304(3) 0.0408(4) Uani 1 1 d
C6 C 0.5980(3) 0.09112(6) 0.8435(3) 0.0390(4) Uani 1 1 d
C7 C 0.1573(3) 0.12583(5) 0.5474(3) 0.0342(4) Uani 1 1 d
C8 C 0.0139(3) 0.16066(5) 0.4012(3) 0.0420(4) Uani 1 1 d
C9 C 0.0503(5) 0.17538(7) 0.2193(4) 0.0633(6) Uani 1 1 d
C10 C -0.0930(7) 0.20630(8) 0.0818(5) 0.0882(9) Uani 1 1 d
C11 C -0.2686(6) 0.22229(8) 0.1271(6) 0.0908(10) Uani 1 1 d
C12 C -0.3090(5) 0.20743(8) 0.3044(7) 0.0857(9) Uani 1 1 d
C13 C -0.1682(4) 0.17659(7) 0.4427(5) 0.0641(6) Uani 1 1 d
H1 H 0.554(3) 0.0705(5) 0.519(3) 0.033(4) Uiso 1 1 d
H2 H 0.367(3) 0.0203(5) 0.665(3) 0.022(4) Uiso 1 1 d
H3 H -0.012(3) 0.0405(5) 0.650(3) 0.031(4) Uiso 1 1 d
H4 H 0.131(3) 0.0844(5) 0.971(3) 0.033(4) Uiso 1 1 d
H5 H 0.502(3) 0.1176(6) 1.085(3) 0.041(5) Uiso 1 1 d
H6 H 0.702(3) 0.1134(6) 0.845(3) 0.038(5) Uiso 1 1 d
H9 H 0.181(5) 0.1647(9) 0.194(5) 0.086(9) Uiso 1 1 d
H10 H -0.068(6) 0.2150(9) -0.049(6) 0.110(11) Uiso 1 1 d
H11 H -0.360(5) 0.2434(9) 0.032(5) 0.100(9) Uiso 1 1 d
H12 H -0.430(6) 0.2172(9) 0.342(6) 0.109(11) Uiso 1 1 d
H13 H -0.189(5) 0.1663(8) 0.572(5) 0.080(8) Uiso 1 1 d
H2A H 0.048(4) 0.0481(7) 0.271(4) 0.054(6) Uiso 1 1 d
H4A H 0.309(4) 0.0341(7) 1.150(5) 0.071(8) Uiso 1 1 d
H6A H 0.666(5) 0.0443(8) 1.022(4) 0.071(8) Uiso 1 1 d

loop_
_atom_site_aniso_label
_atom_site_aniso_U_11
_atom_site_aniso_U_22
_atom_site_aniso_U_33
_atom_site_aniso_U_23
_atom_site_aniso_U_13
_atom_site_aniso_U_12
O1 0.0329(6) 0.0414(6) 0.0352(6) 0.0062(5) 0.0160(5) 0.0001(5)
O2 0.0383(6) 0.0391(7) 0.0274(6) 0.0004(5) 0.0086(5) 0.0032(5)
O3 0.0263(5) 0.0346(6) 0.0358(6) 0.0050(5) 0.0113(5) 0.0019(4)
O4 0.0500(8) 0.0623(9) 0.0374(7) 0.0173(6) 0.0251(6) 0.0199(6)
O5 0.0429(7) 0.0385(7) 0.0366(7) -0.0051(5) 0.0104(5) 0.0006(5)
O6 0.0287(6) 0.0620(9) 0.0386(7) 0.0060(6) 0.0050(5) 0.0055(6)
C1 0.0259(8) 0.0442(9) 0.0312(8) 0.0036(7) 0.0133(7) 0.0028(7)
C2 0.0284(8) 0.0353(8) 0.0241(8) 0.0036(6) 0.0088(6) 0.0049(6)
C3 0.0276(8) 0.0349(8) 0.0350(9) 0.0056(7) 0.0147(7) 0.0008(6)
C4 0.0388(9) 0.0488(10) 0.0319(9) 0.0050(7) 0.0200(7) 0.0102(7)
C5 0.0403(9) 0.0468(10) 0.0280(8) -0.0044(7) 0.0081(7) 0.0022(8)
C6 0.0273(8) 0.0468(10) 0.0366(9) 0.0004(7) 0.0080(7) -0.0038(7)
C7 0.0303(8) 0.0358(9) 0.0336(9) -0.0004(7) 0.0112(7) -0.0023(6)
C8 0.0392(9) 0.0323(9) 0.0434(10) 0.0001(7) 0.0078(8) -0.0033(7)
C9 0.0855(17) 0.0457(12) 0.0553(13) 0.0114(10) 0.0278(12) 0.0058(11)
C10 0.131(3) 0.0539(15) 0.0606(16) 0.0187(12) 0.0239(17) 0.0119(16)
C11 0.088(2) 0.0482(14) 0.088(2) 0.0136(14) -0.0064(16) 0.0135(14)
C12 0.0579(15) 0.0520(14) 0.127(3) 0.0095(16) 0.0214(16) 0.0157(12)
C13 0.0547(12) 0.0448(12) 0.0912(18) 0.0103(11) 0.0304(12) 0.0095(10)

loop_
_atom_type_symbol
_atom_type_description
_atom_type_scat_dispersion_real
_atom_type_scat_dispersion_imag
_atom_type_scat_source
C C 0.0033 0.0016 'International Tables Vol C Tables 4.2.6.8 and 6.1.1.4'
H H 0.0000 0.0000 'International Tables Vol C Tables 4.2.6.8 and 6.1.1.4'
O O 0.0106 0.0060 'International Tables Vol C Tables 4.2.6.8 and 6.1.1.4'

loop_
_geom_angle_atom_site_label_1
_geom_angle_atom_site_label_2
_geom_angle_atom_site_label_3
_geom_angle
_geom_angle_site_symmetry_1
_geom_angle_site_symmetry_3
C7 O1 C1 111.60(12) . .
O3 O3 C7 0(10) 1 .
O3 O3 C3 0(10) 1 .
C7 O3 C3 111.26(11) . .
O4 O4 C4 0(10) 1 .
C7 O5 C5 112.15(12) . .
O1 C1 C2 108.13(12) . .
O1 C1 C6 108.43(13) . .
C2 C1 C6 111.25(13) . .
O2 C2 C3 110.96(12) . .
O2 C2 C1 111.16(13) . .
C3 C2 C1 107.49(13) . .
O3 C3 O3 0.00(10) 1 .
O3 C3 C2 107.88(12) 1 .
O3 C3 C2 107.88(12) . .
O3 C3 C4 108.44(13) 1 .
O3 C3 C4 108.44(13) . .
C2 C3 C4 111.32(13) . .
O4 C4 O4 0.00(12) 1 .
O4 C4 C3 109.19(14) 1 .
O4 C4 C3 109.19(14) . .
O4 C4 C5 110.71(14) 1 .
O4 C4 C5 110.71(14) . .
C3 C4 C5 107.57(13) . .
O5 C5 C4 107.29(13) . .
O5 C5 C6 108.05(14) . .
C4 C5 C6 111.77(15) . .
O6 C6 C5 113.56(15) . .
O6 C6 C1 110.92(14) . .
C5 C6 C1 106.95(13) . .
O1 C7 O5 110.56(12) . .
O1 C7 O3 110.32(12) . 1
O5 C7 O3 110.13(13) . 1
O1 C7 O3 110.32(12) . .
O5 C7 O3 110.13(13) . .
O3 C7 O3 0.00(9) 1 .
O1 C7 C8 109.61(13) . .
O5 C7 C8 109.42(13) . .
O3 C7 C8 106.72(12) 1 .
O3 C7 C8 106.72(12) . .
C9 C8 C13 119.0(2) . .
C9 C8 C7 121.73(18) . .
C13 C8 C7 119.13(18) . .
C8 C9 C10 120.0(3) . .
C11 C10 C9 120.4(3) . .
C10 C11 C12 120.0(3) . .
C11 C12 C13 120.3(3) . .
C8 C13 C12 120.2(3) . .

loop_
_geom_bond_atom_site_label_1
_geom_bond_atom_site_label_2
_geom_bond_distance
_geom_bond_site_symmetry_2
O1 C7 1.406(2) .
O1 C1 1.4418(19) .
O2 C2 1.4263(19) .
O3 O3 0.000(2) 1
O3 C7 1.4192(19) .
O3 C3 1.4437(18) .
O4 O4 0.000(4) 1
O4 C4 1.429(2) .
O5 C7 1.409(2) .
O5 C5 1.447(2) .
O6 C6 1.424(2) .
C1 C2 1.522(2) .
C1 C6 1.526(2) .
C2 C3 1.518(2) .
C3 O3 1.4437(18) 1
C3 C4 1.519(2) .
C4 O4 1.429(2) 1
C4 C5 1.521(3) .
C5 C6 1.523(3) .
C7 O3 1.4192(19) 1
C7 C8 1.506(2) .
C8 C9 1.370(3) .
C8 C13 1.378(3) .
C9 C10 1.389(3) .
C10 C11 1.356(5) .
C11 C12 1.358(5) .
C12 C13 1.383(3) .

loop_
_geom_hbond_atom_site_label_D
_geom_hbond_atom_site_label_H
_geom_hbond_atom_site_label_A
_geom_hbond_distance_DH
_geom_hbond_distance_HA
_geom_hbond_distance_DA
_geom_hbond_angle_DHA
_geom_hbond_site_symmetry_A
C1 H1 O3 0.964(18) 2.815(18) 3.5918(19) 138.2(13) 1_655
C2 H2 O4 0.975(16) 2.675(17) 3.647(2) 174.3(12) 3_657
C4 H4 O6 0.977(18) 2.564(17) 3.329(2) 135.2(13) 1_455
C3 H3 O2 0.973(18) 2.502(18) 3.393(2) 152.1(13) 3_556
O6 H6A O4 0.83(3) 1.96(3) 2.690(2) 146(2) 1
O2 H2A O3 0.85(2) 2.41(2) 2.8507(16) 112.6(17) 1
O2 H2A O6 0.85(2) 2.02(2) 2.7557(17) 144(2) 1_454
O4 H4A O2 0.85(3) 1.87(3) 2.7131(18) 172(2) 1_556

loop_
_geom_torsion_atom_site_label_1
_geom_torsion_atom_site_label_2
_geom_torsion_atom_site_label_3
_geom_torsion_atom_site_label_4
_geom_torsion
_geom_torsion_site_symmetry_1
_geom_torsion_site_symmetry_4
C7 O1 C1 C2 60.21(16) . .
C7 O1 C1 C6 -60.54(16) . .
O1 C1 C2 O2 63.46(16) . .
C6 C1 C2 O2 -177.57(13) . .
O1 C1 C2 C3 -58.15(15) . .
C6 C1 C2 C3 60.82(16) . .
C7 O3 C3 O3 0.0(3) . 1
O3 O3 C3 C2 0.0(2) 1 .
C7 O3 C3 C2 -60.65(16) . .
O3 O3 C3 C4 0.0(2) 1 .
C7 O3 C3 C4 60.03(16) . .
O2 C2 C3 O3 -63.28(16) . 1
C1 C2 C3 O3 58.46(15) . 1
O2 C2 C3 O3 -63.28(16) . .
C1 C2 C3 O3 58.46(15) . .
O2 C2 C3 C4 177.86(13) . .
C1 C2 C3 C4 -60.40(16) . .
O4 O4 C4 C3 0.0(4) 1 .
O4 O4 C4 C5 0.0(4) 1 .
O3 C3 C4 O4 -178.87(12) 1 1
O3 C3 C4 O4 -178.87(12) . 1
C2 C3 C4 O4 -60.35(17) . 1
O3 C3 C4 O4 -178.87(12) 1 .
O3 C3 C4 O4 -178.87(12) . .
C2 C3 C4 O4 -60.35(17) . .
O3 C3 C4 C5 -58.68(16) 1 .
O3 C3 C4 C5 -58.68(16) . .
C2 C3 C4 C5 59.85(17) . .
C7 O5 C5 C4 -60.81(17) . .
C7 O5 C5 C6 59.85(17) . .
O4 C4 C5 O5 177.54(12) 1 .
O4 C4 C5 O5 177.54(12) . .
C3 C4 C5 O5 58.32(17) . .
O4 C4 C5 C6 59.27(18) 1 .
O4 C4 C5 C6 59.27(18) . .
C3 C4 C5 C6 -59.96(17) . .
O5 C5 C6 O6 179.51(13) . .
C4 C5 C6 O6 -62.66(18) . .
O5 C5 C6 C1 -57.80(17) . .
C4 C5 C6 C1 60.02(18) . .
O1 C1 C6 O6 -177.22(13) . .
C2 C1 C6 O6 63.99(17) . .
O1 C1 C6 C5 58.45(17) . .
C2 C1 C6 C5 -60.34(18) . .
C1 O1 C7 O5 60.68(16) . .
C1 O1 C7 O3 -61.38(15) . 1
C1 O1 C7 O3 -61.38(15) . .
C1 O1 C7 C8 -178.61(12) . .
C5 O5 C7 O1 -60.57(17) . .
C5 O5 C7 O3 61.60(17) . 1
C5 O5 C7 O3 61.60(17) . .
C5 O5 C7 C8 178.61(14) . .
O3 O3 C7 O1 0.00(6) 1 .
C3 O3 C7 O1 61.65(16) . .
O3 O3 C7 O5 0.00(6) 1 .
C3 O3 C7 O5 -60.66(16) . .
C3 O3 C7 O3 0.0(13) . 1
O3 O3 C7 C8 0.00(4) 1 .
C3 O3 C7 C8 -179.34(12) . .
O1 C7 C8 C9 -2.0(2) . .
O5 C7 C8 C9 119.4(2) . .
O3 C7 C8 C9 -121.49(19) 1 .
O3 C7 C8 C9 -121.49(19) . .
O1 C7 C8 C13 174.07(17) . .
O5 C7 C8 C13 -64.5(2) . .
O3 C7 C8 C13 54.6(2) 1 .
O3 C7 C8 C13 54.6(2) . .
C13 C8 C9 C10 0.9(3) . .
C7 C8 C9 C10 177.0(2) . .
C8 C9 C10 C11 0.4(4) . .
C9 C10 C11 C12 -1.6(5) . .
C10 C11 C12 C13 1.4(5) . .
C9 C8 C13 C12 -1.0(3) . .
C7 C8 C13 C12 -177.2(2) . .
C11 C12 C13 C8 -0.1(4) . .
